data_2300111
loop_
_publ_author_name
'\'Avila-Godoy, Rosario'
'Mora, Asilo\'e J.'
'Acosta-Najarro, Dwight R.'
'Delgado, Gerzon E.'
'L\'opez-Rivera, Santos A.'
'Fitch, Andrew N.'
'Mora, Andr\'es E.'
'Steeds, John W.'

_publ_section_title
;
 Structure of the quaternary alloy Zn~0.6~Mn~0.4~In~2~S~4~ from
 synchrotron powder diffraction and electron transmission microscopy
;
_journal_issue 1
_journal_name_full 'Journal of Applied Crystallography'
_journal_page_first 1
_journal_page_last 5
_journal_paper_doi 10.1107/S0021889805032656
_journal_volume 39
_journal_year 2006
_chemical_formula_sum 'In2 Mn0.4 S4 Zn0.6'
_chemical_formula_weight 419.09
_chemical_name_systematic ' ?'
_space_group_IT_number 160
_symmetry_cell_setting trigonal
_symmetry_space_group_name_Hall 'R 3 -2"'
_symmetry_space_group_name_H-M 'R 3 m :H'
_cell_angle_alpha 90.0
_cell_angle_beta 90.0
_cell_angle_gamma 120.0
_cell_formula_units_Z 3
_cell_length_a 3.875218(8)
_cell_length_b 3.875218
_cell_length_c 37.20846(11)
_cell_volume 483.9100(17)
_computing_structure_refinement GSAS
_diffrn_radiation_wavelength 0.499229
_exptl_absorpt_correction_T_max 1.00000
_exptl_absorpt_correction_T_min 1.00000
_exptl_absorpt_process_details
;   GSAS Absorption/surface roughness correction: function number 0
 No correction is applied.
;
_refine_ls_goodness_of_fit_all 3.33
_refine_ls_matrix_type full
_refine_ls_number_parameters 36
_refine_ls_number_restraints 0
_refine_ls_shift/su_max 2.79
_refine_ls_shift/su_mean 0.28
_reflns_number_total 427
_cod_data_source_file zm5036.cif
_cod_data_source_block I
_cod_depositor_comments
;
The following automatic conversions were performed:
'_geom_bond_publ_flag' value 'N' changed to 'n' according to
'/home/saulius/struct/CIF-dictionaries/cif_core.dic' dictionary named
'cif_core.dic' version 2.4.1 from 2010-06-29 (68
times).

'_geom_angle_publ_flag' value 'N' changed to 'n' according to
'/home/saulius/struct/CIF-dictionaries/cif_core.dic' dictionary named
'cif_core.dic' version 2.4.1 from 2010-06-29 (150 times).

Automatic conversion script
Id: cif_fix_enum 1527 2010-12-29 10:47:43Z saulius 

The following automatic conversions were performed:

'_geom_bond_publ_flag' value 'N' changed to 'n' according to
/home/saulius/struct/CIF-dictionaries/cif_core.dic dictionary named
'cif_core.dic' version 2.4.1 from 2010-06-29 (68
times).

'_geom_angle_publ_flag' value 'N' changed to 'n' according
to /home/saulius/struct/CIF-dictionaries/cif_core.dic dictionary
named 'cif_core.dic' version 2.4.1 from 2010-06-29 (150 times).

Automatic conversion script
Id: cif_fix_values 1715 2011-07-08 13:25:40Z adriana 
;
_cod_original_cell_volume 483.910(2)
_cod_original_sg_symbol_H-M 'R 3 m'
_cod_original_formula_sum 'In2.00 Mn0.40 S4 Zn0.60'
_cod_database_code 2300111

loop_
_symmetry_equiv_pos_site_id
_symmetry_equiv_pos_as_xyz
1 +x,+y,+z
2 -y,x-y,+z
3 y-x,-x,+z
4 y-x,+y,+z
5 -y,-x,+z
6 +x,x-y,+z
101 +x+1/3,+y+2/3,+z+2/3
102 -y+1/3,x-y+2/3,+z+2/3
103 y-x+1/3,-x+2/3,+z+2/3
104 y-x+1/3,+y+2/3,+z+2/3
105 -y+1/3,-x+2/3,+z+2/3
106 +x+1/3,x-y+2/3,+z+2/3
201 +x+2/3,+y+1/3,+z+1/3
202 -y+2/3,x-y+1/3,+z+1/3
203 y-x+2/3,-x+1/3,+z+1/3
204 y-x+2/3,+y+1/3,+z+1/3
205 -y+2/3,-x+1/3,+z+1/3
206 +x+2/3,x-y+1/3,+z+1/3

loop_
_atom_site_label
_atom_site_fract_x
_atom_site_fract_y
_atom_site_fract_z
_atom_site_U_iso_or_equiv
_atom_site_thermal_displace_type
_atom_site_occupancy
_atom_site_type_symbol
Mn1 0.0 0.0 0.39596(3) 0.01312(8) Uiso 0.2 Mn
Zn1 0.0 0.0 0.39596(3) 0.01312(8) Uiso 0.4 Zn
In1 0.0 0.0 0.39596(3) 0.01312(8) Uiso 0.4 In
Mn2 0.0 0.0 0.16463(7) 0.01312(8) Uiso 0.2 Mn
Zn2 0.0 0.0 0.16463(7) 0.01312(8) Uiso 0.2 Zn
In2 0.0 0.0 0.16463(7) 0.01312(8) Uiso 0.6 In
In3 0.0 0.0 0.93304 0.01312(8) Uiso 1.0 In
S1 0.0 0.0 0.04013(10) 0.01120(17) Uiso 1.0 S
S2 0.0 0.0 0.29173(11) 0.01120(17) Uiso 1.0 S
S3 0.0 0.0 0.46154(12) 0.01120(17) Uiso 1.0 S
S4 0.0 0.0 0.86700(12) 0.01120(17) Uiso 1.0 S

loop_
_atom_type_symbol
_atom_type_scat_dispersion_real
_atom_type_scat_dispersion_imag
_atom_type_scat_source
Mn -0.568 2.808 International_Tables_Vol_C
Zn -1.612 0.678 International_Tables_Vol_C
In -0.126 5.045 International_Tables_Vol_C
S 0.319 0.557 International_Tables_Vol_C

loop_
_geom_angle_atom_site_label_1
_geom_angle_atom_site_label_2
_geom_angle_atom_site_label_3
_geom_angle_site_symmetry_1
_geom_angle_site_symmetry_2
_geom_angle_site_symmetry_3
_geom_angle
_geom_angle_publ_flag
S1 Mn1 S1 201_445 . 201_455 108.41(10) n
S1 Mn1 S1 201_445 . 201_555 108.41(10) n
S1 Mn1 S3 201_445 . 1_555 110.52(10) n
S1 Mn1 S1 201_455 . 201_555 108.41(10) n
S1 Mn1 S3 201_455 . 1_555 110.52(10) n
S1 Mn1 S3 201_555 . 1_555 110.52(10) n
S1 Zn1 S1 201_445 . 201_455 108.41(10) n
S1 Zn1 S1 201_445 . 201_555 108.41(10) n
S1 Zn1 S3 201_445 . 1_555 110.52(10) n
S1 Zn1 S1 201_455 . 201_555 108.41(10) n
S1 Zn1 S3 201_455 . 1_555 110.52(10) n
S1 Zn1 S3 201_555 . 1_555 110.52(10) n
S1 In1 S1 201_445 . 201_455 108.41(10) n
S1 In1 S1 201_445 . 201_555 108.41(10) n
S1 In1 S3 201_445 . 1_555 110.52(10) n
S1 In1 S1 201_455 . 201_555 108.41(10) n
S1 In1 S3 201_455 . 1_555 110.52(10) n
S1 In1 S3 201_555 . 1_555 110.52(10) n
S3 Zn2 S3 101_444 . 101_544 95.59(14) n
S3 Zn2 S3 101_444 . 101_554 95.59(14) n
S3 Zn2 S4 101_444 . 201_444 84.07(3) n
S3 Zn2 S4 101_444 . 201_454 84.07(3) n
S3 Zn2 S4 101_444 . 201_554 179.4925(17) n
S3 Zn2 S3 101_544 . 101_554 95.59(14) n
S3 Zn2 S4 101_544 . 201_444 84.07(3) n
S3 Zn2 S4 101_544 . 201_454 179.4929(17) n
S3 Zn2 S4 101_544 . 201_554 84.07(3) n
S3 Zn2 S4 101_554 . 201_444 179.4933(17) n
S3 Zn2 S4 101_554 . 201_454 84.07(3) n
S3 Zn2 S4 101_554 . 201_554 84.07(3) n
S4 Zn2 S4 201_444 . 201_454 96.26(13) n
S4 Zn2 S4 201_444 . 201_554 96.26(13) n
S4 Zn2 S4 201_454 . 201_554 96.26(13) n
S3 In2 S3 101_444 . 101_544 95.59(14) n
S3 In2 S3 101_444 . 101_554 95.59(14) n
S3 In2 S4 101_444 . 201_444 84.07(3) n
S3 In2 S4 101_444 . 201_454 84.07(3) n
S3 In2 S4 101_444 . 201_554 179.4925(17) n
S3 In2 S3 101_544 . 101_554 95.59(14) n
S3 In2 S4 101_544 . 201_444 84.07(3) n
S3 In2 S4 101_544 . 201_454 179.4929(17) n
S3 In2 S4 101_544 . 201_554 84.07(3) n
S3 In2 S4 101_554 . 201_444 179.4933(17) n
S3 In2 S4 101_554 . 201_454 84.07(3) n
S3 In2 S4 101_554 . 201_554 84.07(3) n
S4 In2 S4 201_444 . 201_454 96.26(13) n
S4 In2 S4 201_444 . 201_554 96.26(13) n
S4 In2 S4 201_454 . 201_554 96.26(13) n
S2 In3 S2 101_445 . 101_545 105.88(10) n
S2 In3 S2 101_445 . 101_555 105.88(10) n
S2 In3 S4 101_445 . 1_555 112.86(9) n
S2 In3 S2 101_545 . 101_555 105.88(10) n
S2 In3 S4 101_545 . 1_555 112.86(9) n
S2 In3 S4 101_555 . 1_555 112.86(9) n
Mn1 S1 Mn1 101_444 . 101_544 108.41(10) n
Mn1 S1 Mn1 101_444 . 101_554 108.41(10) n
Mn1 S1 Zn1 101_444 . 101_444 0.0 n
Mn1 S1 Zn1 101_444 . 101_544 108.41(10) n
Mn1 S1 Zn1 101_444 . 101_554 108.41(10) n
Mn1 S1 In1 101_444 . 101_444 0.0 n
Mn1 S1 In1 101_444 . 101_544 108.41(10) n
Mn1 S1 In1 101_444 . 101_554 108.41(10) n
Mn1 S1 Mn1 101_544 . 101_554 108.41(10) n
Mn1 S1 Zn1 101_544 . 101_444 108.41(10) n
Mn1 S1 Zn1 101_544 . 101_544 0.0 n
Mn1 S1 Zn1 101_544 . 101_554 108.41(10) n
Mn1 S1 In1 101_544 . 101_444 108.41(10) n
Mn1 S1 In1 101_544 . 101_544 0.0 n
Mn1 S1 In1 101_544 . 101_554 108.41(10) n
Mn1 S1 Zn1 101_554 . 101_444 108.41(10) n
Mn1 S1 Zn1 101_554 . 101_544 108.41(10) n
Mn1 S1 Zn1 101_554 . 101_554 0.0 n
Mn1 S1 In1 101_554 . 101_444 108.41(10) n
Mn1 S1 In1 101_554 . 101_544 108.41(10) n
Mn1 S1 In1 101_554 . 101_554 0.0 n
Zn1 S1 Zn1 101_444 . 101_544 108.41(10) n
Zn1 S1 Zn1 101_444 . 101_554 108.41(10) n
Zn1 S1 In1 101_444 . 101_444 0.0 n
Zn1 S1 In1 101_444 . 101_544 108.41(10) n
Zn1 S1 In1 101_444 . 101_554 108.41(10) n
Zn1 S1 Zn1 101_544 . 101_554 108.41(10) n
Zn1 S1 In1 101_544 . 101_444 108.41(10) n
Zn1 S1 In1 101_544 . 101_544 0.0 n
Zn1 S1 In1 101_544 . 101_554 108.41(10) n
Zn1 S1 In1 101_554 . 101_444 108.41(10) n
Zn1 S1 In1 101_554 . 101_544 108.41(10) n
Zn1 S1 In1 101_554 . 101_554 0.0 n
In1 S1 In1 101_444 . 101_544 108.41(10) n
In1 S1 In1 101_444 . 101_554 108.41(10) n
In1 S1 In1 101_544 . 101_554 108.41(10) n
In3 S2 In3 201_444 . 201_454 105.88(10) n
In3 S2 In3 201_444 . 201_554 105.88(10) n
In3 S2 In3 201_454 . 201_554 105.88(10) n
Mn1 S3 Zn1 1_555 . 1_555 0.0 n
Mn1 S3 In1 1_555 . 1_555 0.0 n
Mn1 S3 Zn2 1_555 . 201_445 121.20(10) n
Mn1 S3 Zn2 1_555 . 201_455 121.20(10) n
Mn1 S3 Zn2 1_555 . 201_555 121.20(10) n
Mn1 S3 In2 1_555 . 201_445 121.20(10) n
Mn1 S3 In2 1_555 . 201_455 121.20(10) n
Mn1 S3 In2 1_555 . 201_555 121.20(10) n
Zn1 S3 In1 1_555 . 1_555 0.0 n
Zn1 S3 Zn2 1_555 . 201_445 121.20(10) n
Zn1 S3 Zn2 1_555 . 201_455 121.20(10) n
Zn1 S3 Zn2 1_555 . 201_555 121.20(10) n
Zn1 S3 In2 1_555 . 201_445 121.20(10) n
Zn1 S3 In2 1_555 . 201_455 121.20(10) n
Zn1 S3 In2 1_555 . 201_555 121.20(10) n
In1 S3 Zn2 1_555 . 201_445 121.20(10) n
In1 S3 Zn2 1_555 . 201_455 121.20(10) n
In1 S3 Zn2 1_555 . 201_555 121.20(10) n
In1 S3 In2 1_555 . 201_445 121.20(10) n
In1 S3 In2 1_555 . 201_455 121.20(10) n
In1 S3 In2 1_555 . 201_555 121.20(10) n
Zn2 S3 Zn2 201_445 . 201_455 95.59(14) n
Zn2 S3 Zn2 201_445 . 201_555 95.59(14) n
Zn2 S3 In2 201_445 . 201_445 0.0 n
Zn2 S3 In2 201_445 . 201_455 95.59(14) n
Zn2 S3 In2 201_445 . 201_555 95.59(14) n
Zn2 S3 Zn2 201_455 . 201_555 95.59(14) n
Zn2 S3 In2 201_455 . 201_445 95.59(14) n
Zn2 S3 In2 201_455 . 201_455 0.0 n
Zn2 S3 In2 201_455 . 201_555 95.59(14) n
Zn2 S3 In2 201_555 . 201_445 95.59(14) n
Zn2 S3 In2 201_555 . 201_455 95.59(14) n
Zn2 S3 In2 201_555 . 201_555 0.0 n
In2 S3 In2 201_445 . 201_455 95.59(14) n
In2 S3 In2 201_445 . 201_555 95.59(14) n
In2 S3 In2 201_455 . 201_555 95.59(14) n
Zn2 S4 Zn2 101_445 . 101_545 96.26(13) n
Zn2 S4 Zn2 101_445 . 101_555 96.26(13) n
Zn2 S4 In2 101_445 . 101_445 0.0 n
Zn2 S4 In2 101_445 . 101_545 96.26(13) n
Zn2 S4 In2 101_445 . 101_555 96.26(13) n
Zn2 S4 In3 101_445 . 1_555 120.70(10) n
Zn2 S4 Zn2 101_545 . 101_555 96.26(13) n
Zn2 S4 In2 101_545 . 101_445 96.26(13) n
Zn2 S4 In2 101_545 . 101_545 0.0 n
Zn2 S4 In2 101_545 . 101_555 96.26(13) n
Zn2 S4 In3 101_545 . 1_555 120.70(10) n
Zn2 S4 In2 101_555 . 101_445 96.26(13) n
Zn2 S4 In2 101_555 . 101_545 96.26(13) n
Zn2 S4 In2 101_555 . 101_555 0.0 n
Zn2 S4 In3 101_555 . 1_555 120.70(10) n
In2 S4 In2 101_445 . 101_545 96.26(13) n
In2 S4 In2 101_445 . 101_555 96.26(13) n
In2 S4 In3 101_445 . 1_555 120.70(10) n
In2 S4 In2 101_545 . 101_555 96.26(13) n
In2 S4 In3 101_545 . 1_555 120.70(10) n
In2 S4 In3 101_555 . 1_555 120.70(10) n

loop_
_geom_bond_atom_site_label_1
_geom_bond_atom_site_label_2
_geom_bond_site_symmetry_1
_geom_bond_site_symmetry_2
_geom_bond_distance
_geom_bond_publ_flag
Mn1 S1 . 201_445 2.3889(15) n
Mn1 S1 . 201_455 2.3889(15) n
Mn1 S1 . 201_555 2.3889(15) n
Mn1 S3 . 1_555 2.440(5) n
Zn1 S1 . 201_445 2.3889(15) n
Zn1 S1 . 201_455 2.3889(15) n
Zn1 S1 . 201_555 2.3889(15) n
Zn1 S3 . 1_555 2.440(5) n
In1 S1 . 201_445 2.3889(15) n
In1 S1 . 201_455 2.3889(15) n
In1 S1 . 201_555 2.3889(15) n
In1 S3 . 1_555 2.440(5) n
Mn2 S3 . 101_444 2.616(3) n
Mn2 S3 . 101_544 2.616(3) n
Mn2 S3 . 101_554 2.616(3) n
Mn2 S4 . 201_444 2.602(3) n
Mn2 S4 . 201_454 2.602(3) n
Mn2 S4 . 201_554 2.602(3) n
Zn2 S3 . 101_444 2.616(3) n
Zn2 S3 . 101_544 2.616(3) n
Zn2 S3 . 101_554 2.616(3) n
Zn2 S4 . 201_444 2.602(3) n
Zn2 S4 . 201_454 2.602(3) n
Zn2 S4 . 201_554 2.602(3) n
In2 S3 . 101_444 2.616(3) n
In2 S3 . 101_544 2.616(3) n
In2 S3 . 101_554 2.616(3) n
In2 S4 . 201_444 2.602(3) n
In2 S4 . 201_454 2.602(3) n
In2 S4 . 201_554 2.602(3) n
In3 S2 . 101_445 2.4281(16) n
In3 S2 . 101_545 2.4281(16) n
In3 S2 . 101_555 2.4281(16) n
In3 S4 . 1_555 2.457(5) n
S1 Mn1 . 101_444 2.3889(15) n
S1 Mn1 . 101_544 2.3889(15) n
S1 Mn1 . 101_554 2.3889(15) n
S1 Zn1 . 101_444 2.3889(15) n
S1 Zn1 . 101_544 2.3889(15) n
S1 Zn1 . 101_554 2.3889(15) n
S1 In1 . 101_444 2.3889(15) n
S1 In1 . 101_544 2.3889(15) n
S1 In1 . 101_554 2.3889(15) n
S2 In3 . 201_444 2.4281(16) n
S2 In3 . 201_454 2.4281(16) n
S2 In3 . 201_554 2.4281(16) n
S3 Mn1 . 1_555 2.440(5) n
S3 Zn1 . 1_555 2.440(5) n
S3 In1 . 1_555 2.440(5) n
S3 Mn2 . 201_445 2.616(3) n
S3 Mn2 . 201_455 2.616(3) n
S3 Mn2 . 201_555 2.616(3) n
S3 Zn2 . 201_445 2.616(3) n
S3 Zn2 . 201_455 2.616(3) n
S3 Zn2 . 201_555 2.616(3) n
S3 In2 . 201_445 2.616(3) n
S3 In2 . 201_455 2.616(3) n
S3 In2 . 201_555 2.616(3) n
S4 Mn2 . 101_445 2.602(3) n
S4 Mn2 . 101_545 2.602(3) n
S4 Mn2 . 101_555 2.602(3) n
S4 Zn2 . 101_445 2.602(3) n
S4 Zn2 . 101_545 2.602(3) n
S4 Zn2 . 101_555 2.602(3) n
S4 In2 . 101_445 2.602(3) n
S4 In2 . 101_545 2.602(3) n
S4 In2 . 101_555 2.602(3) n
S4 In3 . 1_555 2.457(5) n
